data_2009442
loop_
_publ_author_name
'West, Douglas X.'
'Zaluzec, Eugene J.'
'Pavkovic, Stephen F.'

_publ_contact_author
;
     Dr. Stephen F. Pavkovic
     Department of Chemistry
     Loyola University of Chicago
     6525 N. Sheridan Road
     Chicago, IL  60626-5385, USA
;
_publ_section_title
;
 Bis(2-ethoxycarbonylamino-6-methylpyridine <i>N</i>-oxide)copper(II)
;
_journal_issue 2
_journal_name_full 'Acta Crystallographica Section C'
_journal_page_first 173
_journal_page_last 175
_journal_paper_doi 10.1107/S0108270193009229
_journal_volume 50
_journal_year 1994
_chemical_formula_moiety 'C18 H22 Cu N4 O6'
_chemical_formula_sum 'C18 H22 Cu N4 O6'
_chemical_formula_weight 453.94
_chemical_name_systematic
;
Bis(2-ethoxycarbonylamino-6-methylpyridine N-oxide)copper(II)
;
_space_group_crystal_system monoclinic
_space_group_IT_number 14
_space_group_name_Hall '-P 2ybc'
_space_group_name_H-M_alt 'P 1 21/c 1'
_cell_angle_alpha 90
_cell_angle_beta 112.686(2)
_cell_angle_gamma 90
_cell_formula_units_Z 4
_cell_length_a 17.3557(9)
_cell_length_b 8.5626(4)
_cell_length_c 14.3847(7)
_cell_measurement_reflns_used 17
_cell_measurement_temperature 292
_cell_measurement_theta_max 36
_cell_measurement_theta_min 32
_cell_volume 1972.32(17)
_computing_molecular_graphics 'ORTEPII (Johnson, 1976)'
_computing_structure_refinement 'SHELX76 (Sheldrick, 1976)'
_computing_structure_solution 'SHELXS86 (Sheldrick, 1985)'
_diffrn_measurement_device 'modified Picker FACS-I diffractometer'
_diffrn_measurement_method \q/2\q
_diffrn_radiation_monochromator none
_diffrn_radiation_type 'Cu K\a'
_diffrn_radiation_wavelength 1.5418
_diffrn_reflns_av_R_equivalents 0.023
_diffrn_reflns_limit_h_max 17
_diffrn_reflns_limit_h_min -18
_diffrn_reflns_limit_k_max 9
_diffrn_reflns_limit_k_min 0
_diffrn_reflns_limit_l_max 16
_diffrn_reflns_limit_l_min 0
_diffrn_reflns_number 3892
_diffrn_reflns_theta_max 60
_diffrn_reflns_theta_min -30
_diffrn_standards_decay_% <1
_diffrn_standards_interval_count 400
_diffrn_standards_number 4
_exptl_absorpt_coefficient_mu 1.90
_exptl_absorpt_correction_T_max 1.00
_exptl_absorpt_correction_T_min 0.89
_exptl_absorpt_correction_type 'empirical corrections following \f scans with \c set at 90\%'
_exptl_crystal_colour green
_exptl_crystal_density_diffrn 1.53
_exptl_crystal_density_meas 1.51(2)
_exptl_crystal_density_method
;
flotation in mixed organic solvents
;
_exptl_crystal_description prism
_exptl_crystal_size_max 0.56
_exptl_crystal_size_mid 0.45
_exptl_crystal_size_min 0.36
_refine_diff_density_max 0.40
_refine_diff_density_min -0.52
_refine_ls_goodness_of_fit_obs 1.5361
_refine_ls_hydrogen_treatment noref
_refine_ls_number_parameters 265
_refine_ls_number_reflns 2830
_refine_ls_R_factor_obs 0.0628
_refine_ls_shift/esd_max 0.067
_refine_ls_structure_factor_coef F
_refine_ls_weighting_details 'w = 1/[\s^2^(F) + 0.007217F^2^]'
_refine_ls_weighting_scheme calc
_refine_ls_wR_factor_obs 0.0908
_reflns_number_observed 2830
_reflns_number_total 2928
_reflns_observed_criterion >3\s(I)
_cod_data_source_file cr1043.cif
_cod_data_source_block DXW123
_cod_depositor_comments
;
 Removing duplicate rows from the ATOM_TYPE loop.

 Antanas Vaitkus,
 2018-08-07

 Updating space group information and adding the symmetry operation list.

 Antanas Vaitkus,
 2018-06-15

 Adding the _atom_type_symbol data item to the _atom_type loop.
 The values of the _atom_type_symbol data item were inferred from
 the _atom_site_type_symbol and _atom_site_label data items.

 Antanas Vaitkus,
 2017-01-11

The following automatic conversions were performed:

'_refine_ls_weighting_scheme' value ' calc w = 1/[\s^2^(F) +
0.007217F^2^]' was changed to 'calc'. New tag
'_refine_ls_weighting_details' was created. The value of the new tag
was set to 'w = 1/[\s^2^(F) + 0.007217F^2^]'.

Automatic conversion script
Id: cif_fix_values 3143 2015-03-26 13:38:13Z robertas 
;
_cod_original_cell_volume 1972.3(4)
_cod_original_sg_symbol_H-M 'P 21/c'
_cod_database_code 2009442

loop_
_space_group_symop_id
_space_group_symop_operation_xyz
1 x,y,z
2 -x,y+1/2,-z+1/2
3 -x,-y,-z
4 x,-y+1/2,z+1/2

loop_
_atom_site_aniso_label
_atom_site_aniso_U_11
_atom_site_aniso_U_22
_atom_site_aniso_U_33
_atom_site_aniso_U_12
_atom_site_aniso_U_13
_atom_site_aniso_U_23
Cu .0326(5) .0380(5) .0339(5) .0042(2) .0100(4) -.0031(2)
O1 .0274(15) .0443(14) .0219(15) .0069(12) .0012(12) -.0103(12)
O2 .0334(17) .066(2) .076(2) .0167(16) -.0011(16) -.0407(19)
O3 .0289(14) .0335(14) .0410(16) -.0046(11) .0048(12) -.0177(12)
O4 .0283(15) .0543(17) .0225(14) .0147(12) .0028(12) -.0054(12)
O5 .0359(17) .076(2) .0203(16) -.0018(15) .0032(14) -.0154(14)
O6 .0275(16) .0462(18) .0271(15) -.0019(11) .0109(13) -.0044(10)
N1 .0271(16) .0277(14) .0209(16) -.0009(13) .0079(13) .0011(13)
N2 .0305(16) .0201(14) .0333(17) -.0003(12) .0117(14) -.0072(12)
N3 .0236(16) .0309(17) .0280(18) .0048(13) .0064(14) -.0032(13)
N4 .0250(17) .0253(14) .0187(17) .0032(13) .0053(14) -.0015(13)
C1 .0245(17) .0193(16) .0315(18) -.0036(13) .0099(14) .0047(14)
C2 .033(2) .0226(16) .041(2) .0029(15) .0071(16) -.0039(16)
C3 .0245(18) .041(2) .046(2) .0097(17) -.0005(16) .0119(19)
C4 .0279(19) .037(2) .0291(19) -.0005(15) .0011(15) .0017(16)
C5 .031(2) .031(2) .033(2) -.0127(14) .0099(19) -.0028(14)
C6 .039(2) .042(2) .034(2) -.0100(18) .0123(19) -.0103(18)
C7 .036(2) .0253(18) .038(2) -.0015(16) .0117(18) -.0031(15)
C8 .041(3) .027(2) .041(3) -.0006(17) -.002(2) -.0113(17)
C9 .107(5) .028(3) .080(4) -.022(3) -.009(4) -.014(3)
C10 .026(2) .0207(17) .032(2) .0038(14) .0124(17) .0050(14)
C11 .040(2) .042(2) .029(2) .0023(19) .0062(18) -.0039(18)
C12 .025(2) .048(3) .049(3) .0073(18) -.0026(19) .002(2)
C13 .029(2) .032(2) .052(3) .0044(17) .011(2) -.0019(18)
C14 .030(2) .032(2) .045(2) -.0028(16) .0148(19) -.0113(18)
C15 .043(2) .068(3) .038(2) .015(2) .019(2) -.010(2)
C16 .034(2) .026(2) .036(3) -.0012(14) .014(2) .0012(14)
C17 .038(2) .043(2) .050(3) -.001(2) .024(2) -.007(2)
C18 .098(5) .099(5) .073(4) -.009(4) .062(4) .006(3)

loop_
_atom_site_label
_atom_site_fract_x
_atom_site_fract_y
_atom_site_fract_z
_atom_site_U_iso_or_equiv
_atom_site_thermal_displace_type
Cu .24601(3) .03565(6) .11886(4) .0357(3) Uani
O1 .1642(2) -.0117(4) -.0106(2) .0340(10) Uani
O2 .1235(2) .3948(4) .1925(3) .0650(10) Uani
O3 .2578(2) .3323(3) .2428(2) .0370(10) Uani
O4 .3316(2) -.0643(4) .0876(2) .0370(10) Uani
O5 .3655(2) .0661(4) .4263(2) .0460(10) Uani
O6 .2303(2) .0372(3) .3254(2) .0330(10) Uani
N1 .0948(2) .0722(4) -.0335(2) .0260(10) Uani
N2 .1681(2) .2022(3) .1120(2) .0280(10) Uani
N3 .4008(2) -.0918(4) .1716(2) .0290(10) Uani
N4 .3215(2) .0001(4) .2551(2) .0240(10) Uani
C1 .0938(2) .1910(4) .0304(3) .0250(10) Uani
C2 .0228(2) .2818(4) .0032(3) .0340(10) Uani
C3 -.0466(2) .2474(5) -.0839(3) .0410(10) Uani
C4 -.0432(2) .1208(4) -.1432(3) .0340(10) Uani
C5 .0273(3) .0368(4) -.1200(3) .032(2) Uani
C6 .0372(2) -.0969(5) -.1810(3) .039(2) Uani
C7 .1766(2) .3176(4) .1823(3) .0340(10) Uani
C8 .2762(3) .4457(5) .3242(4) .042(2) Uani
C9 .2868(4) .6069(6) .2880(5) .085(3) Uani
C10 .4008(2) -.0555(4) .2646(3) .0260(10) Uani
C11 .4735(3) -.0823(5) .3480(3) .039(2) Uani
C12 .5412(3) -.1408(5) .3354(4) .046(2) Uani
C13 .5395(3) -.1774(5) .2401(3) .039(2) Uani
C14 .4687(2) -.1513(5) .1581(3) .035(2) Uani
C15 .4585(3) -.1852(6) .0526(3) .049(2) Uani
C16 .3112(3) .0369(4) .3430(4) .032(2) Uani
C17 .2073(3) .0793(6) .4080(4) .041(2) Uani
C18 .2118(5) -.0554(9) .4762(5) .081(3) Uani
H2 .0212 .3681 .0440 0.04 Uiso
H3 -.0956 .3095 -.1026 0.04 Uiso
H4 -.0912 .0936 -.2007 0.04 Uiso
H6A -.0130 -.1106 -.2386 0.06 Uiso
H6B .0490 -.1893 -.1414 0.06 Uiso
H6C .0818 -.0760 -.2019 0.06 Uiso
H8A .2314 .4474 .3468 0.05 Uiso
H8B .3262 .4164 .3784 0.05 Uiso
H9A .2988 .6794 .3417 0.06 Uiso
H9B .2368 .6367 .2339 0.06 Uiso
H9C .3316 .6058 .2655 0.06 Uiso
H11 .4758 -.0597 .4137 0.04 Uiso
H12 .5912 -.1575 .3929 0.04 Uiso
H13 .5875 -.2199 .2328 0.04 Uiso
H15A .5092 -.2259 .0521 0.06 Uiso
H15B .4445 -.0917 .0141 0.06 Uiso
H15C .4151 -.2597 .0242 0.06 Uiso
H17A .2441 .1588 .4462 0.05 Uiso
H17B .1518 .1180 .3816 0.05 Uiso
H18A .1961 -.0215 .5293 0.06 Uiso
H18B .2672 -.0947 .5036 0.06 Uiso
H18C .1749 -.1354 .4390 0.06 Uiso

loop_
_atom_type_symbol
_atom_type_scat_source
C International_Tables_for_X-ray_Crystallography_(1974,_Vol_IV._Table_2.2B)
H International_Tables_for_X-ray_Crystallography_(1974,_Vol_IV._Table_2.2B)
N International_Tables_for_X-ray_Crystallography_(1974,_Vol_IV._Table_2.2B)
O International_Tables_for_X-ray_Crystallography_(1974,_Vol_IV._Table_2.2B)

loop_
_geom_angle_atom_site_label_1
_geom_angle_atom_site_label_2
_geom_angle_atom_site_label_3
_geom_angle
_geom_angle_publ_flag
O1 Cu O4 91.60(10) yes
O1 Cu N2 82.20(10) yes
O4 Cu N2 154.90(10) yes
O1 Cu N4 157.9(2) yes
O4 Cu N4 83.30(10) yes
N2 Cu N4 110.90(10) yes
Cu O1 N1 113.0(2) yes
C7 O3 C8 115.6(3) no
Cu O4 N3 111.7(2) yes
C16 O6 C17 116.9(3) no
O1 N1 C1 118.5(3) yes
O1 N1 C5 118.7(3) yes
C1 N1 C5 122.8(3) yes
Cu N2 C1 113.5(2) yes
Cu N2 C7 127.8(3) yes
C1 N2 C7 118.4(3) yes
O4 N3 C10 119.7(3) yes
O4 N3 C14 117.1(3) yes
C10 N3 C14 123.2(3) yes
Cu N4 C10 114.2(3) yes
Cu N4 C16 128.4(3) yes
C10 N4 C16 117.0(3) yes
N1 C1 N2 111.9(3) yes
N1 C1 C2 117.9(3) yes
N2 C1 C2 130.2(3) yes
C1 C2 C3 120.2(3) no
C2 C3 C4 119.3(3) no
C3 C4 C5 120.8(3) no
N1 C5 C4 118.9(3) no
N1 C5 C6 116.8(3) no
C4 C5 C6 124.3(4) no
O2 C7 O3 122.4(3) no
O2 C7 N2 128.3(4) no
O3 C7 N2 109.3(3) no
O3 C8 C9 110.4(5) no
N3 C10 N4 110.4(3) yes
N3 C10 C11 117.6(3) yes
N4 C10 C11 131.9(4) yes
C10 C11 C12 119.6(4) no
C11 C12 C13 121.6(4) no
C12 C13 C14 119.1(4) no
N3 C14 C13 118.7(4) no
N3 C14 C15 116.6(3) no
C13 C14 C15 124.6(4) no
O5 C16 O6 122.8(4) no
O5 C16 N4 128.1(4) no
O6 C16 N4 109.1(4) no
O6 C17 C18 112.9(4) no

loop_
_geom_bond_atom_site_label_1
_geom_bond_atom_site_label_2
_geom_bond_distance
_geom_bond_publ_flag
Cu O1 1.899(3) yes
Cu O4 1.912(3) yes
Cu N2 1.941(3) yes
Cu N4 1.916(3) yes
O1 N1 1.330(4) yes
O2 C7 1.189(5) yes
O3 C7 1.345(5) yes
O3 C8 1.459(5) yes
O4 N3 1.357(4) yes
O5 C16 1.231(6) yes
O6 C16 1.327(5) yes
O6 C17 1.438(5) yes
N1 C1 1.376(5) yes
N1 C5 1.374(5) yes
N2 C1 1.372(5) yes
N2 C7 1.380(5) yes
N3 C10 1.375(5) yes
N3 C14 1.365(5) yes
N4 C10 1.411(5) yes
N4 C16 1.380(6) yes
C1 C2 1.381(5) yes
C2 C3 1.394(6) yes
C3 C4 1.395(6) yes
C4 C5 1.346(6) yes
C5 C6 1.493(6) yes
C8 C9 1.512(7) yes
C10 C11 1.384(5) yes
C11 C12 1.353(6) yes
C12 C13 1.396(7) yes
C13 C14 1.354(6) yes
C14 C15 1.486(6) yes
C17 C18 1.496(8) yes
